data_4031268
loop_
_publ_author_name
'Uhl, W.'
'Abel, T.'
'Hepp, A.'
'Grimme, S.'
'Steinmetz, M.'

_publ_section_title
;
 Different reactivity patterns in the reaction of the homologous
 trimethylelement compounds E Me3 (E = Al, Ga, In) with methylhydrazine
;
_journal_name_full 'European Journal of Inorganic Chemistry'
_journal_page_first 543
_journal_page_last 551
_journal_volume 2008
_journal_year 2008
_chemical_formula_sum 'C4 H15 Ga N2'
_chemical_name_systematic '(C H3)3 Ga (N2 H3 (C H3))'
_space_group_IT_number 14
_symmetry_space_group_name_Hall '-P 2ybc'
_symmetry_space_group_name_H-M 'P 1 21/c 1'
_cell_angle_alpha 90
_cell_angle_beta 98.92
_cell_angle_gamma 90
_cell_formula_units_Z 4
_cell_length_a 7.9589
_cell_length_b 7.2657
_cell_length_c 14.342
_cell_volume 819.324
_citation_journal_id_ASTM EJICFO
_cod_data_source_file Uhl_EJICFO_2008_1488.cif
_cod_data_source_block C4H15Ga1N2
_cod_original_cell_volume 819.3242
_cod_original_formula_sum 'C4 H15 Ga1 N2'
_cod_database_code 4031268

loop_
_symmetry_equiv_pos_as_xyz
x,y,z
-x,y+1/2,-z+1/2
-x,-y,-z
x,-y-1/2,z-1/2

loop_
_atom_site_label
_atom_site_type_symbol
_atom_site_fract_x
_atom_site_fract_y
_atom_site_fract_z
_atom_site_occupancy
_atom_site_U_iso_or_equiv
C3 C-4 0.2117 0.4203 0.0887 1 0.0
H10 H+1 0.481 0.827 0.201 1 0.0
H12 H+1 0.527 0.666 0.319 1 0.0
H3 H+1 0.0741 0.7427 0.2343 1 0.0
H4 H+1 0.3847 0.7863 -0.0276 1 0.0
H8 H+1 0.3137 0.3723 0.0699 1 0.0
Ga1 Ga+3 0.22975 0.69 0.101044 1 0.0
H14 H-1 0.6271 0.7253 0.0986 1 0.0
N2 N-2 0.4591 0.6177 0.27957 1 0.0
C1 C-4 0.0772 0.8122 0.1776 1 0.0
H5 H+1 0.2885 0.9577 0.0045 1 0.0
H1 H+1 -0.0352 0.8195 0.1421 1 0.0
H11 H+1 0.362 0.634 0.291 1 0.0
H9 H+1 0.116 0.3894 0.042 1 0.0
H15 H-1 0.5932 0.5244 0.131 1 0.0
C2 C-4 0.2795 0.8289 -0.0105 1 0.0
H7 H+1 0.1967 0.3677 0.1483 1 0.0
H6 H+1 0.1892 0.8101 -0.0623 1 0.0
H13 H-1 0.7119 0.6559 0.1984 1 0.0
H2 H+1 0.1184 0.9341 0.1938 1 0.0
N1 N-2 0.4643 0.7152 0.19219 1 0.0
C4 C+4 0.6119 0.6495 0.1515 1 0.0
